data_2006440
loop_
_publ_author_name
'Sriram, D.'
'Sreenivasan, H.'
'Srinivasan, S.'
'Priya, K.'
'Vishnu Thirtha, M.'
'Loganathan, D.'

_publ_section_title
;
 \b-1-<i>N</i>-Acetamido-<small>D</small>-glucopyranose
;
_journal_issue 8
_journal_name_full 'Acta Crystallographica Section C'
_journal_page_first 1075
_journal_page_last 1077
_journal_paper_doi 10.1107/S0108270197003600
_journal_volume 53
_journal_year 1997
_chemical_formula_sum 'C8 H15 N O6'
_chemical_formula_weight 221.21
_chemical_melting_point 528.15
_chemical_name_systematic
;
 ?
;
_space_group_IT_number 19
_symmetry_cell_setting orthorhombic
_symmetry_space_group_name_Hall 'P 2ac 2ab'
_symmetry_space_group_name_H-M 'P 21 21 21'
_audit_creation_method SHELXL
_cell_angle_alpha 90.00
_cell_angle_beta 90.00
_cell_angle_gamma 90.00
_cell_formula_units_Z 4
_cell_length_a 7.8642(13)
_cell_length_b 9.423(4)
_cell_length_c 14.008(4)
_cell_measurement_reflns_used 25
_cell_measurement_temperature 293(2)
_cell_measurement_theta_max 12
_cell_measurement_theta_min 8
_cell_volume 1038.1(6)
_computing_cell_refinement 'Enraf-Nonius CAD4 built-in-programme'
_computing_data_collection 'Enraf-Nonius CAD4 built-in-programme'
_computing_data_reduction 'Enraf-Nonius CAD4 built-in-programme'
_computing_molecular_graphics 'ORTEPII (Johnson, 1976)'
_computing_structure_refinement 'SHELXL93 (Sheldrick, 1993)'
_computing_structure_solution 'SHELXS86 (Sheldrick, 1990)'
_diffrn_ambient_temperature 293(2)
_diffrn_measurement_device 'Enraf-Nonius CAD4 diffractometer'
_diffrn_measurement_method \w-2\q
_diffrn_radiation_monochromator graphite
_diffrn_radiation_source 'fine-focus sealed tube'
_diffrn_radiation_type MoK\a
_diffrn_radiation_wavelength 0.71073
_diffrn_reflns_av_R_equivalents 0.0000
_diffrn_reflns_av_sigmaI/netI 0.0289
_diffrn_reflns_limit_h_max 9
_diffrn_reflns_limit_h_min 0
_diffrn_reflns_limit_k_max 11
_diffrn_reflns_limit_k_min 0
_diffrn_reflns_limit_l_max 16
_diffrn_reflns_limit_l_min 0
_diffrn_reflns_number 968
_diffrn_reflns_theta_max 25
_diffrn_reflns_theta_min 2.61
_diffrn_standards_decay_% 3
_diffrn_standards_interval_count 100
_diffrn_standards_interval_time 60
_diffrn_standards_number 2
_exptl_absorpt_coefficient_mu 0.122
_exptl_absorpt_correction_type none
_exptl_crystal_colour Colourless
_exptl_crystal_density_diffrn 1.415
_exptl_crystal_density_method 'not measured'
_exptl_crystal_description Prismatic
_exptl_crystal_F_000 472
_exptl_crystal_size_max 0.7
_exptl_crystal_size_mid 0.4
_exptl_crystal_size_min 0.3
_refine_diff_density_max 0.182
_refine_diff_density_min -0.152
_refine_ls_abs_structure_details 'Flack H D (1983), Acta Cryst. A39, 876-881'
_refine_ls_abs_structure_Flack -2.(2)
_refine_ls_extinction_coef 0.006(3)
_refine_ls_extinction_method 'SHELXL93 (Sheldrick, 1993)'
_refine_ls_goodness_of_fit_all 1.111
_refine_ls_goodness_of_fit_obs 1.128
_refine_ls_hydrogen_treatment 'H atoms refined isotropically'
_refine_ls_matrix_type full
_refine_ls_number_parameters 185
_refine_ls_number_reflns 968
_refine_ls_number_restraints 0
_refine_ls_restrained_S_all 1.111
_refine_ls_restrained_S_obs 1.128
_refine_ls_R_factor_all 0.0446
_refine_ls_R_factor_obs .0328
_refine_ls_shift/esd_max 0.023
_refine_ls_shift/esd_mean 0.003
_refine_ls_structure_factor_coef Fsqd
_refine_ls_weighting_details 'w = 1/[\s^2^(Fo^2^)+(0.0378P)^2^+0.1578P] where P=(Fo^2^+2Fc^2^)/3'
_refine_ls_weighting_scheme calc
_refine_ls_wR_factor_all 0.0760
_refine_ls_wR_factor_obs .0697
_reflns_number_observed 824
_reflns_number_total 968
_reflns_observed_criterion >2sigma(I)
_cod_data_source_file vj1056.cif
_cod_data_source_block gl1
_cod_depositor_comments
;
The following automatic conversions were performed:
'_symmetry_cell_setting' value 'Orthorhombic' changed to 'orthorhombic'
according to '/home/saulius/struct/CIF-dictionaries/cif_core.dic'
dictionary named 'cif_core.dic' version 2.4.1 from 2010-06-29.

Automatic conversion script
Id: cif_fix_enum 1527 2010-12-29 10:47:43Z saulius 

The following automatic conversions were performed:

'_chemical_melting_point' value '255\%C' was changed to '528.15' - it
was converted from degrees Celsius(C) to Kelvins(K).

Automatic conversion script
Id: cif_fix_values 1646 2011-03-28 12:23:43Z adriana 

The following automatic conversions were performed:

'_chemical_melting_point' value '255\%C' was changed to '528.15' - it
was converted from degrees Celsius(C) to
Kelvins(K).

'_symmetry_cell_setting' value 'Orthorhombic' changed to
'orthorhombic' according to
/home/saulius/struct/CIF-dictionaries/cif_core.dic dictionary named
'cif_core.dic' version 2.4.1 from 2010-06-29.

Automatic conversion script
Id: cif_fix_values 1715 2011-07-08 13:25:40Z adriana 

The following automatic conversions were performed:

'_refine_ls_weighting_scheme' value 'calc w =
1/[\s^2^(Fo^2^)+(0.0378P)^2^+0.1578P] where P=(Fo^2^+2Fc^2^)/3' was
changed to 'calc'. New tag '_refine_ls_weighting_details' was
created. The value of the new tag was set to 'w =
1/[\s^2^(Fo^2^)+(0.0378P)^2^+0.1578P] where P=(Fo^2^+2Fc^2^)/3'.

Automatic conversion script
Id: cif_fix_values 3143 2015-03-26 13:38:13Z robertas 
;
_cod_original_cell_volume 1038.0(6)
_cod_original_sg_symbol_H-M 'P21 21 21'
_cod_database_code 2006440

loop_
_symmetry_equiv_pos_as_xyz
'x, y, z'
'-x, y+1/2, -z+1/2'
'-x+1/2, -y, z+1/2'
'x+1/2, -y+1/2, -z'

loop_
_atom_site_aniso_label
_atom_site_aniso_U_11
_atom_site_aniso_U_22
_atom_site_aniso_U_33
_atom_site_aniso_U_12
_atom_site_aniso_U_13
_atom_site_aniso_U_23
N .041(2) .0225(14) .0295(14) .0016(13) .0007(13) .0021(11)
C1 .033(2) .024(2) .028(2) .0000(14) .004(2) .0002(13)
C2 .028(2) .025(2) .031(2) .0003(14) .0015(14) -.0024(14)
O2 .0282(12) .0264(13) .064(2) -.0018(11) -.0022(11) .0006(12)
C3 .029(2) .024(2) .026(2) .0070(14) .0033(14) -.0027(14)
O3 .0389(13) .0311(12) .0339(12) .0105(11) -.0021(11) .0027(11)
C4 .032(2) .024(2) .029(2) .0001(14) .0065(14) -.0022(14)
O4 .056(2) .0230(12) .062(2) -.0072(12) .0071(15) .0034(12)
C5 .036(2) .026(2) .028(2) .0003(15) .003(2) -.0054(14)
C6 .037(2) .036(2) .042(2) -.004(2) -.004(2) .000(2)
O6 .0303(13) .061(2) .0443(14) .0101(13) .0053(12) .0127(14)
O5 .0271(12) .0245(12) .0400(12) .0016(9) .0008(10) .0015(10)
C1' .039(2) .031(2) .037(2) .002(2) .005(2) .0043(14)
O1' .092(2) .0400(14) .0299(12) .008(2) -.0021(14) .0037(11)
C2' .073(3) .032(2) .047(2) .000(2) .001(2) .013(2)

loop_
_atom_site_label
_atom_site_fract_x
_atom_site_fract_y
_atom_site_fract_z
_atom_site_U_iso_or_equiv
_atom_site_thermal_displace_type
_atom_site_calc_flag
_atom_site_refinement_flags
_atom_site_occupancy
_atom_site_disorder_group
_atom_site_type_symbol
N .2206(4) .6349(3) -.3948(2) .0309(6) Uani d . 1 . N
C1 .2153(4) .4835(3) -.3875(2) .0283(8) Uani d . 1 . C
C2 .3235(4) .4308(3) -.3050(2) .0280(7) Uani d . 1 . C
O2 .4981(3) .4593(3) -.3243(2) .0394(6) Uani d . 1 . O
C3 .3058(4) .2716(3) -.2931(2) .0264(7) Uani d . 1 . C
O3 .3954(3) .2230(2) -.2111(2) .0346(6) Uani d . 1 . O
C4 .1190(4) .2272(3) -.2909(2) .0282(7) Uani d . 1 . C
O4 .1060(3) .0769(2) -.2977(2) .0467(7) Uani d . 1 . O
C5 .0229(4) .2896(3) -.3742(2) .0302(7) Uani d . 1 . C
C6 -.1647(4) .2551(4) -.3738(3) .0384(8) Uani d . 1 . C
O6 -.2367(3) .2865(3) -.2827(2) .0450(7) Uani d . 1 . O
O5 .0407(2) .4418(2) -.37370(15) .0305(5) Uani d . 1 . O
C1' .2155(4) .7029(3) -.4788(2) .0355(8) Uani d . 1 . C
O1' .2043(4) .6371(3) -.55508(15) .0540(8) Uani d . 1 . O
C2' .2246(6) .8613(4) -.4737(3) .0509(10) Uani d . 1 . C
H1 .2327(6) .8904(4) -.4082(3) .061 Uiso calc R 1 . H
H2 .1241(6) .9014(4) -.5017(3) .061 Uiso calc R 1 . H
H3 .3229(6) .8938(4) -.5080(3) .061 Uiso calc R 1 . H
H4 .228(5) .686(4) -.338(2) .037(9) Uiso d . 1 . H
H5 .512(6) .542(5) -.301(3) .072(15) Uiso d . 1 . H
H6 .350(6) .272(5) -.158(3) .094(17) Uiso d . 1 . H
H7 .082(6) .043(5) -.245(3) .068(15) Uiso d . 1 . H
H8 -.327(6) .340(5) -.291(3) .087(16) Uiso d . 1 . H
H9 .257(3) .447(3) -.4453(18) .014(6) Uiso d . 1 . H
H10 .281(4) .477(3) -.242(2) .025(8) Uiso d . 1 . H
H11 .362(3) .227(3) -.3476(17) .008(6) Uiso d . 1 . H
H12 .073(3) .262(3) -.2332(19) .012(6) Uiso d . 1 . H
H13 .069(3) .254(3) -.4327(19) .018(7) Uiso d . 1 . H
H14 -.179(4) .151(4) -.387(2) .038(9) Uiso d . 1 . H
H15 -.229(5) .319(3) -.424(2) .043(9) Uiso d . 1 . H

loop_
_atom_type_symbol
_atom_type_description
_atom_type_scat_dispersion_real
_atom_type_scat_dispersion_imag
_atom_type_scat_source
C C 0.0033 0.0016 'International Tables Vol C Tables 4.2.6.8 and 6.1.1.4'
H H 0.0000 0.0000 'International Tables Vol C Tables 4.2.6.8 and 6.1.1.4'
N N 0.0061 0.0033 'International Tables Vol C Tables 4.2.6.8 and 6.1.1.4'
O O 0.0106 0.0060 'International Tables Vol C Tables 4.2.6.8 and 6.1.1.4'

loop_
_geom_angle_atom_site_label_1
_geom_angle_atom_site_label_2
_geom_angle_atom_site_label_3
_geom_angle
_geom_angle_publ_flag
C1' N C1 122.6(3) y
N C1 O5 108.0(3) y
N C1 C2 111.4(3) y
O5 C1 C2 110.1(2) ?
O2 C2 C3 107.2(3) ?
O2 C2 C1 109.5(2) ?
C3 C2 C1 110.9(2) ?
O3 C3 C2 111.2(2) ?
O3 C3 C4 111.8(3) y
C2 C3 C4 111.2(2) ?
O4 C4 C5 107.4(3) ?
O4 C4 C3 109.9(3) ?
C5 C4 C3 111.1(3) ?
O5 C5 C4 109.6(2) ?
O5 C5 C6 108.0(3) ?
C4 C5 C6 113.7(3) y
O6 C6 C5 110.2(3) ?
C5 O5 C1 111.3(2) y
O1' C1' N 121.4(3) ?
O1' C1' C2' 122.9(3) y
N C1' C2' 115.7(3) y

loop_
_geom_bond_atom_site_label_1
_geom_bond_atom_site_label_2
_geom_bond_site_symmetry_2
_geom_bond_distance
_geom_bond_publ_flag
N C1' . 1.340(4) y
N C1 . 1.431(4) y
C1 O5 . 1.441(4) y
C1 C2 . 1.518(4) ?
C2 O2 . 1.425(4) ?
C2 C3 . 1.516(4) ?
C3 O3 . 1.423(4) ?
C3 C4 . 1.527(4) ?
C4 O4 . 1.424(4) ?
C4 C5 . 1.510(5) ?
C5 O5 . 1.441(4) y
C5 C6 . 1.511(5) y
C6 O6 . 1.427(4) y
C1' O1' . 1.239(4) y
C1' C2' . 1.496(5) y

loop_
_geom_torsion_atom_site_label_1
_geom_torsion_atom_site_label_2
_geom_torsion_atom_site_label_3
_geom_torsion_atom_site_label_4
_geom_torsion
_geom_torsion_publ_flag
C1' N C1 O5 -93.7(4) y
C1' N C1 C2 145.3(3) ?
N C1 C2 O2 -66.4(3) ?
O5 C1 C2 O2 173.8(2) ?
N C1 C2 C3 175.5(3) ?
O5 C1 C2 C3 55.7(3) y
O2 C2 C3 O3 65.4(3) ?
C1 C2 C3 O3 -175.1(2) ?
O2 C2 C3 C4 -169.3(3) ?
C1 C2 C3 C4 -49.7(3) y
O3 C3 C4 O4 -65.9(4) ?
C2 C3 C4 O4 169.1(3) ?
O3 C3 C4 C5 175.4(2) ?
C2 C3 C4 C5 50.4(4) y
O4 C4 C5 O5 -176.6(3) ?
C3 C4 C5 O5 -56.4(3) y
O4 C4 C5 C6 62.4(4) ?
C3 C4 C5 C6 -177.4(3) ?
O5 C5 C6 O6 -71.8(3) y
C4 C5 C6 O6 50.1(4) y
C4 C5 O5 C1 63.7(3) y
C6 C5 O5 C1 -172.0(3) ?
N C1 O5 C5 174.9(2) ?
C2 C1 O5 C5 -63.3(3) y
C1 N C1' O1' 0.6(5) ?
C1 N C1' C2' -179.2(3) ?

loop_
_cod_related_entry_id
_cod_related_entry_database
_cod_related_entry_code
1 ChemSpider 393033
